data_2011300
loop_
_publ_author_name
'Chen, Zhen'
'Wang, Ru-Ji'
'Xiao-Ying Huang'
'Li, Jing'

_publ_section_title
;
 Molecular building blocks for solid-state chalcogenides: solvothermal
 synthesis of [Mn(en)~3~]Te~4~ and [Fe(en)~3~]~2~(Sb~2~Se~5~)
;
_journal_issue 9
_journal_name_full 'Acta Crystallographica Section C'
_journal_page_first 1100
_journal_page_last 1103
_journal_paper_doi 10.1107/S0108270100006879
_journal_volume 56
_journal_year 2000
_chemical_formula_iupac '[Mn(C2 H8 N2 )3 ]Te 4'
_chemical_formula_moiety 'C6 H24 Mn N6 2- , Te4 2- '
_chemical_formula_sum 'C6 H24 Mn N6 Te4'
_chemical_formula_weight 745.65
_chemical_name_systematic
;
tri(ethylenediamino)manganous telluride
;
_space_group_IT_number 14
_symmetry_cell_setting monoclinic
_symmetry_space_group_name_Hall '-P 2yn'
_symmetry_space_group_name_H-M 'P 1 21/n 1'
_audit_creation_method SHELXL-97
_cell_angle_alpha 90.00
_cell_angle_beta 91.37(3)
_cell_angle_gamma 90.00
_cell_formula_units_Z 4
_cell_length_a 8.461(2)
_cell_length_b 15.653(3)
_cell_length_c 14.269(3)
_cell_measurement_reflns_used 25
_cell_measurement_temperature 293(2)
_cell_measurement_theta_max 13.8
_cell_measurement_theta_min 8.0
_cell_volume 1889.2(7)
_computing_cell_refinement 'CAD4/PC Software'
_computing_data_collection 'CAD4/PC Software (Enraf-Nonius, 1992)'
_computing_data_reduction 'XCAD4/PC (Harms, 1997)'
_computing_molecular_graphics 'SCHAKAL92 (Keller, 1992) and ORTEX (McArdle, 1993)'
_computing_publication_material SHELXL97
_computing_structure_refinement 'SHELXL97 (Sheldrick, 1997)'
_computing_structure_solution 'SHELXS97 (Sheldrick, 1990)'
_diffrn_ambient_temperature 293(2)
_diffrn_measurement_device_type 'Enraf-Nonius CAD4'
_diffrn_measurement_method \w-scans
_diffrn_radiation_monochromator graphite
_diffrn_radiation_source 'fine-focus sealed tube'
_diffrn_radiation_type MoK\a
_diffrn_radiation_wavelength .71073
_diffrn_reflns_av_R_equivalents .0421
_diffrn_reflns_av_sigmaI/netI .0429
_diffrn_reflns_limit_h_max 10
_diffrn_reflns_limit_h_min -10
_diffrn_reflns_limit_k_max 18
_diffrn_reflns_limit_k_min 0
_diffrn_reflns_limit_l_max 16
_diffrn_reflns_limit_l_min 0
_diffrn_reflns_number 3444
_diffrn_reflns_theta_max 24.97
_diffrn_reflns_theta_min 2.60
_diffrn_standards_decay_% 5.2
_diffrn_standards_interval_time 120
_diffrn_standards_number 3
_exptl_absorpt_coefficient_mu 6.746
_exptl_absorpt_correction_T_max .1322
_exptl_absorpt_correction_T_min .1196
_exptl_absorpt_correction_type psi-scan
_exptl_absorpt_process_details '(North et al., 1968)'
_exptl_crystal_colour black
_exptl_crystal_density_diffrn 2.622
_exptl_crystal_density_method 'not measured'
_exptl_crystal_description block
_exptl_crystal_F_000 1340
_exptl_crystal_size_max .33
_exptl_crystal_size_mid .3
_exptl_crystal_size_min .3
_refine_diff_density_max 1.365
_refine_diff_density_min -.770
_refine_ls_extinction_coef .00129(4)
_refine_ls_extinction_method 'SHELXL97 (Sheldrick, 1997)'
_refine_ls_goodness_of_fit_ref 1.343
_refine_ls_hydrogen_treatment constr
_refine_ls_matrix_type full
_refine_ls_number_parameters 155
_refine_ls_number_reflns 3306
_refine_ls_number_restraints 1
_refine_ls_restrained_S_all 1.346
_refine_ls_R_factor_all .0731
_refine_ls_R_factor_gt .0411
_refine_ls_shift/su_max .001
_refine_ls_shift/su_mean .000
_refine_ls_structure_factor_coef Fsqd
_refine_ls_weighting_details 'w = 1/[\s^2^(Fo^2^)+(0.0010P)^2^+5.00P] where P=(Fo^2^+2Fc^2^)/3'
_refine_ls_weighting_scheme calc
_refine_ls_wR_factor_ref .0717
_reflns_number_gt 2382
_reflns_number_total 3306
_reflns_threshold_expression I>2\s(I)
_cod_data_source_file da1117.cif
_cod_data_source_block I
_cod_depositor_comments
;
The following automatic conversions were performed:

'_refine_ls_weighting_scheme' value 'calc w =
1/[\s^2^(Fo^2^)+(0.0010P)^2^+5.00P] where P=(Fo^2^+2Fc^2^)/3' was
changed to 'calc'. New tag '_refine_ls_weighting_details' was
created. The value of the new tag was set to 'w =
1/[\s^2^(Fo^2^)+(0.0010P)^2^+5.00P] where P=(Fo^2^+2Fc^2^)/3'.

Automatic conversion script
Id: cif_fix_values 3143 2015-03-26 13:38:13Z robertas 
;
_cod_original_sg_symbol_H-M 'P 21/n'
_cod_database_code 2011300

loop_
_symmetry_equiv_pos_as_xyz
'x, y, z'
'-x+1/2, y+1/2, -z+1/2'
'-x, -y, -z'
'x-1/2, -y-1/2, z-1/2'

loop_
_atom_site_label
_atom_site_fract_x
_atom_site_fract_y
_atom_site_fract_z
_atom_site_U_iso_or_equiv
_atom_site_adp_type
_atom_site_calc_flag
_atom_site_refinement_flags
_atom_site_occupancy
_atom_site_disorder_assembly
_atom_site_disorder_group
_atom_site_type_symbol
Te1 .35396(8) 1.16959(5) .37880(5) .0639(2) Uani d . 1 . . Te
Te2 .37486(9) .99798(5) .40030(5) .0708(2) Uani d . 1 . . Te
Te3 .26166(7) .91945(4) .23989(5) .0549(2) Uani d . 1 . . Te
Te4 .47529(7) .94980(4) .10143(5) .0544(2) Uani d . 1 . . Te
Mn1 .36862(15) .32343(8) .68448(10) .0451(3) Uani d . 1 . . Mn
N1 .3190(9) .1835(4) .6486(5) .057(2) Uani d . 1 . . N
H1A .3746 .1488 .6874 .100 Uiso d R 1 . . H
H1B .3463 .1722 .5893 .100 Uiso d R 1 . . H
N2 .1023(8) .3228(4) .6625(5) .054(2) Uani d . 1 . . N
H2A .0721 .3675 .6268 .100 Uiso d R 1 . . H
H2B .0547 .3269 .7181 .100 Uiso d R 1 . . H
N3 .3973(11) .2888(5) .8385(6) .079(3) Uani d . 1 . . N
H3A .4984 .2740 .8511 .100 Uiso d R 1 . . H
H3B .3356 .2437 .8511 .100 Uiso d R 1 . . H
N4 .3508(10) .4521(5) .7598(6) .066(2) Uani d . 1 . . N
H4A .2562 .4762 .7468 .100 Uiso d R 1 . . H
H4B .4266 .4876 .7398 .100 Uiso d R 1 . . H
N5 .3894(8) .3698(5) .5331(5) .059(2) Uani d . 1 . . N
H5A .3301 .4170 .5244 .100 Uiso d R 1 . . H
H5B .3529 .3292 .4935 .100 Uiso d R 1 . . H
N6 .6308(8) .3190(6) .6567(5) .066(2) Uani d . 1 . . N
H6A .6719 .2702 .6801 .100 Uiso d R 1 . . H
H6B .6793 .3631 .6859 .100 Uiso d R 1 . . H
C1 .1487(12) .1702(6) .6595(8) .072(3) Uani d . 1 . . C
H1C .1272 .1679 .7252 .100 Uiso d R 1 . . H
H1D .1160 .1170 .6317 .100 Uiso d R 1 . . H
C2 .0569(11) .2428(6) .6161(7) .060(3) Uani d . 1 . . C
H2C .0816 .2465 .5509 .100 Uiso d R 1 . . H
H2D -.0546 .2330 .6208 .100 Uiso d R 1 . . H
C3 .3539(14) .3555(7) .8968(7) .084(4) Uani d D 1 . . C
H3C .4149 .3520 .9542 .100 Uiso d R 1 . . H
H3D .2450 .3476 .9122 .100 Uiso d R 1 . . H
C4 .3693(19) .4414(7) .8583(8) .112(5) Uani d D 1 . . C
H4C .2940 .4772 .8887 .100 Uiso d R 1 . . H
H4D .4725 .4616 .8769 .100 Uiso d R 1 . . H
C5 .5541(10) .3891(7) .5128(8) .069(3) Uani d . 1 . . C
H5C .5811 .4440 .5385 .100 Uiso d R 1 . . H
H5D .5687 .3911 .4463 .100 Uiso d R 1 . . H
C6 .6591(10) .3234(7) .5567(7) .063(3) Uani d . 1 . . C
H6C .6351 .2689 .5291 .100 Uiso d R 1 . . H
H6D .7679 .3364 .5454 .100 Uiso d R 1 . . H

loop_
_atom_site_aniso_label
_atom_site_aniso_U_11
_atom_site_aniso_U_22
_atom_site_aniso_U_33
_atom_site_aniso_U_12
_atom_site_aniso_U_13
_atom_site_aniso_U_23
_atom_site_aniso_type_symbol
Te1 .0514(4) .0720(5) .0678(5) -.0014(4) -.0050(3) -.0119(4) Te
Te2 .0811(5) .0779(5) .0528(4) .0252(4) -.0100(4) .0035(4) Te
Te3 .0449(3) .0515(4) .0685(5) -.0040(3) .0019(3) .0035(3) Te
Te4 .0471(4) .0478(4) .0683(4) -.0068(3) .0023(3) -.0129(3) Te
Mn1 .0388(7) .0389(8) .0574(9) .0036(6) -.0021(6) .0017(7) Mn
N1 .058(5) .041(5) .073(6) .012(4) .003(4) -.005(4) N
N2 .038(4) .045(5) .079(6) .005(4) -.002(4) .003(4) N
N3 .119(8) .056(6) .062(6) .017(6) .008(5) .006(5) N
N4 .075(6) .042(5) .082(6) -.001(4) -.013(5) -.009(5) N
N5 .045(5) .064(5) .067(5) .002(4) -.007(4) .019(4) N
N6 .044(5) .095(7) .060(6) .014(5) -.004(4) .010(5) N
C1 .070(7) .032(5) .113(9) -.001(5) .006(6) .007(6) C
C2 .044(6) .048(6) .087(8) -.006(5) -.006(5) -.008(5) C
C3 .084(8) .100(10) .067(8) .030(8) -.008(6) .001(7) C
C4 .196(16) .065(9) .076(9) -.021(9) .048(10) -.012(7) C
C5 .046(6) .071(7) .089(8) .006(5) .007(6) .026(6) C
C6 .038(5) .076(7) .076(8) -.005(5) -.001(5) .002(6) C

loop_
_atom_type_symbol
_atom_type_description
_atom_type_scat_dispersion_real
_atom_type_scat_dispersion_imag
_atom_type_scat_source
C C .0033 .0016 'International Tables Vol C Tables 4.2.6.8 and 6.1.1.4'
H H .0000 .0000 'International Tables Vol C Tables 4.2.6.8 and 6.1.1.4'
N N .0061 .0033 'International Tables Vol C Tables 4.2.6.8 and 6.1.1.4'
Mn Mn .3368 .7283 'International Tables Vol C Tables 4.2.6.8 and 6.1.1.4'
Te Te -.5308 1.6751 'International Tables Vol C Tables 4.2.6.8 and 6.1.1.4'

loop_
_geom_angle_atom_site_label_1
_geom_angle_atom_site_label_2
_geom_angle_atom_site_label_3
_geom_angle
_geom_angle_publ_flag
Te1 Te2 Te3 109.17(3) yes
Te2 Te3 Te4 107.39(3) yes
N6 Mn1 N2 161.9(3) no
N6 Mn1 N3 94.6(3) no
N2 Mn1 N3 102.4(3) no
N6 Mn1 N1 96.1(3) no
N2 Mn1 N1 77.8(3) no
N3 Mn1 N1 90.2(3) no
N6 Mn1 N5 75.3(3) no
N2 Mn1 N5 88.3(3) no
N3 Mn1 N5 168.5(3) no
N1 Mn1 N5 96.3(3) no
N6 Mn1 N4 100.7(3) no
N2 Mn1 N4 89.6(3) no
N3 Mn1 N4 76.2(3) no
N1 Mn1 N4 159.1(3) no
N5 Mn1 N4 99.9(3) no
C1 N1 Mn1 106.7(5) no
C2 N2 Mn1 108.4(5) no
C3 N3 Mn1 112.1(6) no
C4 N4 Mn1 110.7(6) no
C5 N5 Mn1 110.4(6) no
C6 N6 Mn1 110.9(5) no
N1 C1 C2 110.4(8) no
N2 C2 C1 109.4(8) no
C4 C3 N3 116.1(10) no
C3 C4 N4 118.1(10) no
N5 C5 C6 109.6(8) no
N6 C6 C5 109.6(8) no

loop_
_geom_bond_atom_site_label_1
_geom_bond_atom_site_label_2
_geom_bond_site_symmetry_2
_geom_bond_distance
_geom_bond_publ_flag
Te1 Te2 . 2.7091(12) yes
Te2 Te3 . 2.7500(12) yes
Te3 Te4 . 2.7509(12) yes
Mn1 N6 . 2.264(7) yes
Mn1 N2 . 2.267(7) yes
Mn1 N3 . 2.271(8) yes
Mn1 N1 . 2.287(7) yes
Mn1 N5 . 2.289(7) yes
Mn1 N4 . 2.290(7) yes
N1 C1 . 1.468(11) no
N2 C2 . 1.464(11) no
N3 C3 . 1.389(12) no
N4 C4 . 1.420(13) no
N5 C5 . 1.462(11) no
N6 C6 . 1.454(11) no
C1 C2 . 1.502(12) no
C3 C4 . 1.460(8) no
C5 C6 . 1.488(12) no

loop_
_geom_hbond_atom_site_label_D
_geom_hbond_atom_site_label_H
_geom_hbond_atom_site_label_A
_geom_hbond_site_symmetry_A
_geom_hbond_distance_HA
_geom_hbond_angle_DHA
_geom_hbond_publ_flag
N1 H1B Te1 1_545 3.006(10) 162.6(6) no
N2 H2A Te4 4_576 2.994 152.3 yes
N2 H2B Te1 4_576 2.887 170.1 yes
N5 H5B Te1 1_545 2.987 158.3 yes
